data_7212868
loop_
_publ_author_name
'Braga, Dario'
'Dichiarante, Elena'
'Palladino, Giuseppe'
'Grepioni, Fabrizia'
'Chierotti, Michele R.'
'Gobetto, Roberto'
'Pellegrino, Luca'

_publ_section_title
;
 Remarkable reversal of melting point alternation by co-crystallization
;
_journal_issue 11
_journal_name_full CrystEngComm
_journal_page_first 3534
_journal_paper_doi 10.1039/c0ce00253d
_journal_volume 12
_journal_year 2010
_chemical_formula_sum 'C23 H32 N2 O4'
_chemical_formula_weight 400.51
_chemical_name_systematic
;
?
;
_space_group_IT_number 15
_symmetry_cell_setting monoclinic
_symmetry_space_group_name_Hall '-C 2yc'
_symmetry_space_group_name_H-M 'C 1 2/c 1'
_atom_sites_solution_hydrogens geom
_atom_sites_solution_primary direct
_atom_sites_solution_secondary difmap
_audit_creation_method SHELXL-97
_cell_angle_alpha 90.00
_cell_angle_beta 93.130(10)
_cell_angle_gamma 90.00
_cell_formula_units_Z 4
_cell_length_a 12.661(3)
_cell_length_b 10.1290(10)
_cell_length_c 17.361(2)
_cell_measurement_temperature 293(2)
_cell_volume 2223.1(6)
_computing_structure_refinement 'SHELXL-97 (Sheldrick, 1997)'
_computing_structure_solution 'SHELXS-97 (Sheldrick, 1990)'
_diffrn_ambient_temperature 293(2)
_diffrn_measured_fraction_theta_full 0.984
_diffrn_measured_fraction_theta_max 0.984
_diffrn_radiation_monochromator graphite
_diffrn_radiation_source 'fine-focus sealed tube'
_diffrn_radiation_type MoK\a
_diffrn_radiation_wavelength 0.71073
_diffrn_reflns_av_R_equivalents 0.0410
_diffrn_reflns_av_sigmaI/netI 0.0941
_diffrn_reflns_limit_h_max 15
_diffrn_reflns_limit_h_min -15
_diffrn_reflns_limit_k_max 12
_diffrn_reflns_limit_k_min -7
_diffrn_reflns_limit_l_max 20
_diffrn_reflns_limit_l_min -13
_diffrn_reflns_number 5603
_diffrn_reflns_theta_full 25.00
_diffrn_reflns_theta_max 25.00
_diffrn_reflns_theta_min 2.80
_exptl_absorpt_coefficient_mu 0.082
_exptl_absorpt_correction_type none
_exptl_crystal_colour colourless
_exptl_crystal_density_diffrn 1.197
_exptl_crystal_density_method 'not measured'
_exptl_crystal_description plate
_exptl_crystal_F_000 864
_exptl_crystal_size_max 0.16
_exptl_crystal_size_mid 0.14
_exptl_crystal_size_min 0.08
_refine_diff_density_max 0.155
_refine_diff_density_min -0.114
_refine_diff_density_rms 0.033
_refine_ls_extinction_method none
_refine_ls_goodness_of_fit_ref 1.023
_refine_ls_hydrogen_treatment riding
_refine_ls_matrix_type full
_refine_ls_number_parameters 132
_refine_ls_number_reflns 1935
_refine_ls_number_restraints 0
_refine_ls_restrained_S_all 1.023
_refine_ls_R_factor_all 0.2667
_refine_ls_R_factor_gt 0.0934
_refine_ls_shift/su_max 0.000
_refine_ls_shift/su_mean 0.000
_refine_ls_structure_factor_coef Fsqd
_refine_ls_weighting_details 'calc w=1/[\s^2^(Fo^2^)+(0.0999P)^2^+0.0000P] where P=(Fo^2^+2Fc^2^)/3'
_refine_ls_weighting_scheme calc
_refine_ls_wR_factor_gt 0.1766
_refine_ls_wR_factor_ref 0.2491
_reflns_number_gt 708
_reflns_number_total 1935
_reflns_threshold_expression >2sigma(I)
_cod_data_source_file c0ce00253d.txt
_cod_data_source_block 2.C10
_cod_depositor_comments
;
The following automatic conversions were performed:

'_symmetry_cell_setting' value 'Monoclinic' changed to 'monoclinic'
according to /home/saulius/struct/CIF-dictionaries/cif_core.dic
dictionary named 'cif_core.dic' version 2.4.2 from 2011-04-26.

Automatic conversion script
Id: cif_fix_values 1891 2012-01-12 08:04:46Z andrius 
;
_cod_original_sg_symbol_H-M C2/c
_cod_database_code 7212868

loop_
_symmetry_equiv_pos_as_xyz
'x, y, z'
'-x, y, -z+1/2'
'x+1/2, y+1/2, z'
'-x+1/2, y+1/2, -z+1/2'
'-x, -y, -z'
'x, -y, z-1/2'
'-x+1/2, -y+1/2, -z'
'x+1/2, -y+1/2, z-1/2'

loop_
_atom_site_label
_atom_site_type_symbol
_atom_site_fract_x
_atom_site_fract_y
_atom_site_fract_z
_atom_site_U_iso_or_equiv
_atom_site_adp_type
_atom_site_occupancy
_atom_site_symmetry_multiplicity
_atom_site_calc_flag
_atom_site_refinement_flags
N1 N 0.1782(4) -0.0488(5) 1.0198(2) 0.0853(15) Uani 1 1 d .
C1 C 0.1670(5) 0.0787(7) 1.0133(4) 0.125(3) Uani 1 1 d .
H1 H 0.1907 0.1314 1.0545 0.150 Uiso 1 1 calc R
C2 C 0.1220(6) 0.1391(6) 0.9488(4) 0.148(3) Uani 1 1 d .
H2 H 0.1155 0.2306 0.9484 0.178 Uiso 1 1 calc R
C3 C 0.0874(4) 0.0715(6) 0.8869(3) 0.0755(16) Uani 1 1 d .
C4 C 0.1027(5) -0.0591(6) 0.8925(3) 0.103(2) Uani 1 1 d .
H4 H 0.0835 -0.1132 0.8508 0.123 Uiso 1 1 calc R
C5 C 0.1466(5) -0.1141(5) 0.9593(3) 0.116(3) Uani 1 1 d .
H5 H 0.1539 -0.2055 0.9608 0.139 Uiso 1 1 calc R
C6 C 0.0396(4) 0.1397(5) 0.8166(3) 0.0957(19) Uani 1 1 d .
H6A H 0.0921 0.1996 0.7977 0.115 Uiso 1 1 calc R
H6B H -0.0192 0.1930 0.8323 0.115 Uiso 1 1 calc R
C7 C 0.0000 0.0530(6) 0.7500 0.072(2) Uani 1 2 d S
H7A H -0.0568 -0.0031 0.7661 0.086 Uiso 0.50 1 calc PR
H7B H 0.0568 -0.0031 0.7339 0.086 Uiso 0.50 1 calc PR
O1 O -0.2640(3) -0.1433(3) 0.34821(17) 0.1184(17) Uani 1 1 d .
H100 H -0.2389 -0.1077 0.3873 0.178 Uiso 1 1 d R
O2 O -0.2924(4) 0.0607(4) 0.3136(2) 0.1184(17) Uani 1 1 d .
C8 C -0.2973(4) -0.0534(6) 0.2996(3) 0.0745(17) Uani 1 1 d .
C9 C -0.3450(4) -0.1088(5) 0.2266(2) 0.0808(17) Uani 1 1 d .
H9A H -0.4005 -0.1699 0.2392 0.097 Uiso 1 1 calc R
H9B H -0.2912 -0.1592 0.2019 0.097 Uiso 1 1 calc R
C10 C -0.3909(4) -0.0109(4) 0.1696(2) 0.0695(14) Uani 1 1 d .
H10A H -0.4482 0.0356 0.1926 0.083 Uiso 1 1 calc R
H10B H -0.3369 0.0536 0.1590 0.083 Uiso 1 1 calc R
C11 C -0.4318(4) -0.0700(5) 0.0950(2) 0.0735(15) Uani 1 1 d .
H11A H -0.3740 -0.1143 0.0713 0.088 Uiso 1 1 calc R
H11B H -0.4842 -0.1363 0.1058 0.088 Uiso 1 1 calc R
C12 C -0.4804(4) 0.0265(4) 0.0386(2) 0.0745(16) Uani 1 1 d .
H12A H -0.4285 0.0946 0.0300 0.089 Uiso 1 1 calc R
H12B H -0.5394 0.0685 0.0622 0.089 Uiso 1 1 calc R

loop_
_atom_site_aniso_label
_atom_site_aniso_U_11
_atom_site_aniso_U_22
_atom_site_aniso_U_33
_atom_site_aniso_U_23
_atom_site_aniso_U_13
_atom_site_aniso_U_12
N1 0.085(4) 0.111(4) 0.059(3) -0.025(3) -0.003(2) -0.017(3)
C1 0.118(6) 0.132(6) 0.116(5) -0.082(5) -0.063(4) 0.043(5)
C2 0.174(8) 0.112(5) 0.145(5) -0.069(5) -0.117(6) 0.062(5)
C3 0.061(4) 0.076(4) 0.087(4) -0.021(3) -0.019(3) 0.011(3)
C4 0.160(7) 0.088(4) 0.056(3) -0.010(3) -0.028(3) -0.031(4)
C5 0.194(8) 0.088(4) 0.061(3) 0.001(3) -0.037(4) -0.046(4)
C6 0.079(5) 0.087(4) 0.117(4) -0.015(3) -0.038(4) 0.009(3)
C7 0.069(5) 0.059(5) 0.084(4) 0.000 -0.017(4) 0.000
O1 0.181(5) 0.103(3) 0.068(2) 0.014(2) -0.025(2) 0.045(3)
O2 0.163(5) 0.095(3) 0.091(3) 0.018(2) -0.049(3) -0.001(3)
C8 0.078(4) 0.089(4) 0.057(3) 0.022(3) 0.000(3) 0.027(4)
C9 0.083(4) 0.103(4) 0.055(3) 0.012(3) 0.000(3) 0.031(3)
C10 0.073(4) 0.084(3) 0.052(3) 0.018(2) 0.002(3) 0.009(3)
C11 0.079(4) 0.088(4) 0.053(3) 0.008(2) -0.002(3) 0.018(3)
C12 0.087(4) 0.080(4) 0.056(2) 0.012(2) -0.003(3) 0.015(3)

loop_
_atom_type_symbol
_atom_type_description
_atom_type_scat_dispersion_real
_atom_type_scat_dispersion_imag
_atom_type_scat_source
C C 0.0033 0.0016 'International Tables Vol C Tables 4.2.6.8 and 6.1.1.4'
H H 0.0000 0.0000 'International Tables Vol C Tables 4.2.6.8 and 6.1.1.4'
N N 0.0061 0.0033 'International Tables Vol C Tables 4.2.6.8 and 6.1.1.4'
O O 0.0106 0.0060 'International Tables Vol C Tables 4.2.6.8 and 6.1.1.4'

loop_
_geom_angle_atom_site_label_1
_geom_angle_atom_site_label_2
_geom_angle_atom_site_label_3
_geom_angle
_geom_angle_site_symmetry_1
_geom_angle_site_symmetry_3
C5 N1 C1 114.3(5) . .
N1 C1 C2 123.5(5) . .
N1 C1 H1 118.3 . .
C2 C1 H1 118.3 . .
C3 C2 C1 122.2(6) . .
C3 C2 H2 118.9 . .
C1 C2 H2 118.9 . .
C2 C3 C4 114.3(5) . .
C2 C3 C6 121.4(6) . .
C4 C3 C6 124.3(5) . .
C3 C4 C5 120.7(5) . .
C3 C4 H4 119.6 . .
C5 C4 H4 119.6 . .
N1 C5 C4 125.0(5) . .
N1 C5 H5 117.5 . .
C4 C5 H5 117.5 . .
C3 C6 C7 117.1(5) . .
C3 C6 H6A 108.0 . .
C7 C6 H6A 108.0 . .
C3 C6 H6B 108.0 . .
C7 C6 H6B 108.0 . .
H6A C6 H6B 107.3 . .
C6 C7 C6 109.1(6) . 2_556
C6 C7 H7A 109.9 . .
C6 C7 H7A 109.9 2_556 .
C6 C7 H7B 109.9 . .
C6 C7 H7B 109.9 2_556 .
H7A C7 H7B 108.3 . .
C8 O1 H100 109.2 . .
O2 C8 O1 122.8(5) . .
O2 C8 C9 124.0(5) . .
O1 C8 C9 113.2(5) . .
C8 C9 C10 116.1(4) . .
C8 C9 H9A 108.3 . .
C10 C9 H9A 108.3 . .
C8 C9 H9B 108.3 . .
C10 C9 H9B 108.3 . .
H9A C9 H9B 107.4 . .
C11 C10 C9 114.3(4) . .
C11 C10 H10A 108.7 . .
C9 C10 H10A 108.7 . .
C11 C10 H10B 108.7 . .
C9 C10 H10B 108.7 . .
H10A C10 H10B 107.6 . .
C12 C11 C10 114.7(4) . .
C12 C11 H11A 108.6 . .
C10 C11 H11A 108.6 . .
C12 C11 H11B 108.6 . .
C10 C11 H11B 108.6 . .
H11A C11 H11B 107.6 . .
C11 C12 C12 117.1(5) . 5_455
C11 C12 H12A 108.0 . .
C12 C12 H12A 108.0 5_455 .
C11 C12 H12B 108.0 . .
C12 C12 H12B 108.0 5_455 .
H12A C12 H12B 107.3 . .

loop_
_geom_bond_atom_site_label_1
_geom_bond_atom_site_label_2
_geom_bond_distance
_geom_bond_site_symmetry_2
N1 C5 1.286(5) .
N1 C1 1.303(7) .
C1 C2 1.372(7) .
C1 H1 0.9300 .
C2 C3 1.328(6) .
C2 H2 0.9300 .
C3 C4 1.340(7) .
C3 C6 1.501(6) .
C4 C5 1.375(6) .
C4 H4 0.9300 .
C5 H5 0.9300 .
C6 C7 1.515(5) .
C6 H6A 0.9700 .
C6 H6B 0.9700 .
C7 C6 1.515(5) 2_556
C7 H7A 0.9700 .
C7 H7B 0.9700 .
O1 C8 1.297(5) .
O1 H100 0.8175 .
O2 C8 1.181(5) .
C8 C9 1.484(6) .
C9 C10 1.496(5) .
C9 H9A 0.9700 .
C9 H9B 0.9700 .
C10 C11 1.493(5) .
C10 H10A 0.9700 .
C10 H10B 0.9700 .
C11 C12 1.491(6) .
C11 H11A 0.9700 .
C11 H11B 0.9700 .
C12 C12 1.503(8) 5_455
C12 H12A 0.9700 .
C12 H12B 0.9700 .
